data_4074716
loop_
_publ_author_name
'Chen, Ming-Chou'
'Roberts, John A. S.'
'Seyam, Afif M.'
'Li, Liting'
'Zuccaccia, Cristiano'
'Stahl, Nicholas G.'
'Marks, Tobin J.'

_publ_section_title
;
 Diversity in Weakly Coordinating Anions. Mono- and Polynuclear
 Halo(perfluoroaryl)metalates as Cocatalysts for Stereospecific Olefin
 Polymerization:&#x00A0; Synthesis, Structure, and Reactivity
;
_journal_issue 11
_journal_name_full Organometallics
_journal_page_first 2833
_journal_paper_doi 10.1021/om0508334
_journal_volume 25
_journal_year 2006
_chemical_formula_sum 'C83.5 H19 Al2 F43'
_chemical_formula_weight 1892.95
_chemical_name_common
; 
?
;
_chemical_name_systematic
; 
 ? 
;
_space_group_IT_number 2
_symmetry_cell_setting triclinic
_symmetry_space_group_name_Hall '-P 1'
_symmetry_space_group_name_H-M 'P -1'
_atom_sites_solution_hydrogens geom
_atom_sites_solution_primary direct
_atom_sites_solution_secondary difmap
_audit_creation_method SHELXL-97
_cell_angle_alpha 90.371(2)
_cell_angle_beta 104.966(2)
_cell_angle_gamma 94.913(2)
_cell_formula_units_Z 2
_cell_length_a 13.3346(13)
_cell_length_b 14.3315(14)
_cell_length_c 21.134(2)
_cell_measurement_temperature 153(2)
_cell_volume 3885.8(7)
_computing_cell_refinement 'Bruker SMART'
_computing_data_collection 'Bruker SMART'
_computing_data_reduction 'Bruker SAINT'
_computing_molecular_graphics 'Bruker SHELXTL'
_computing_publication_material 'Bruker SHELXTL'
_computing_structure_refinement 'SHELXL-97 (Sheldrick, 1997)'
_computing_structure_solution 'SHELXS-97 (Sheldrick, 1990)'
_diffrn_ambient_temperature 153(2)
_diffrn_measured_fraction_theta_full 0.997
_diffrn_measured_fraction_theta_max 0.893
_diffrn_measurement_device_type 'CCD area detector'
_diffrn_measurement_method 'phi and omega scans'
_diffrn_radiation_monochromator graphite
_diffrn_radiation_source 'fine-focus sealed tube'
_diffrn_radiation_type MoK\a
_diffrn_radiation_wavelength 0.71073
_diffrn_reflns_av_R_equivalents 0.0628
_diffrn_reflns_av_sigmaI/netI 0.0968
_diffrn_reflns_limit_h_max 17
_diffrn_reflns_limit_h_min -17
_diffrn_reflns_limit_k_max 19
_diffrn_reflns_limit_k_min -19
_diffrn_reflns_limit_l_max 27
_diffrn_reflns_limit_l_min -27
_diffrn_reflns_number 35713
_diffrn_reflns_theta_full 25.00
_diffrn_reflns_theta_max 28.77
_diffrn_reflns_theta_min 1.00
_exptl_absorpt_coefficient_mu 0.188
_exptl_absorpt_correction_T_max 0.98757
_exptl_absorpt_correction_T_min 0.95208
_exptl_absorpt_correction_type integration
_exptl_crystal_colour yellow
_exptl_crystal_density_diffrn 1.618
_exptl_crystal_density_method 'not measured'
_exptl_crystal_description plate
_exptl_crystal_F_000 1866
_exptl_crystal_size_max 0.310
_exptl_crystal_size_mid 0.200
_exptl_crystal_size_min 0.066
_refine_diff_density_max 1.327
_refine_diff_density_min -0.359
_refine_diff_density_rms 0.116
_refine_ls_extinction_method none
_refine_ls_goodness_of_fit_ref 1.028
_refine_ls_hydrogen_treatment constr
_refine_ls_matrix_type full
_refine_ls_number_parameters 1135
_refine_ls_number_reflns 18073
_refine_ls_number_restraints 0
_refine_ls_restrained_S_all 1.028
_refine_ls_R_factor_all 0.1505
_refine_ls_R_factor_gt 0.0750
_refine_ls_shift/su_max 0.002
_refine_ls_shift/su_mean 0.000
_refine_ls_structure_factor_coef Fsqd
_refine_ls_weighting_details 'calc w=1/[\s^2^(Fo^2^)+(0.1424P)^2^+0.0000P] where P=(Fo^2^+2Fc^2^)/3'
_refine_ls_weighting_scheme calc
_refine_ls_wR_factor_gt 0.2195
_refine_ls_wR_factor_ref 0.2660
_reflns_number_gt 8474
_reflns_number_total 18073
_reflns_threshold_expression >2sigma(I)
_cod_data_source_file om0508334si20050927_045821.cif
_cod_data_source_block 11
_cod_depositor_comments
;
The following automatic conversions were performed:

'_symmetry_cell_setting' value 'Triclinic' changed to 'triclinic'
according to /home/saulius/struct/CIF-dictionaries/cif_core.dic
dictionary named 'cif_core.dic' version 2.4.1 from 2010-06-29.

Automatic conversion script
Id: cif_fix_values 1715 2011-07-08 13:25:40Z adriana 
;
_cod_original_cell_volume 3885.7(7)
_cod_original_sg_symbol_H-M P-1
_cod_original_formula_sum 'C83.50 H19 Al2 F43'
_cod_database_code 4074716

loop_
_symmetry_equiv_pos_as_xyz
'x, y, z'
'-x, -y, -z'

loop_
_atom_site_label
_atom_site_type_symbol
_atom_site_fract_x
_atom_site_fract_y
_atom_site_fract_z
_atom_site_U_iso_or_equiv
_atom_site_adp_type
_atom_site_occupancy
_atom_site_symmetry_multiplicity
_atom_site_calc_flag
_atom_site_refinement_flags
Al1 Al 0.94948(10) 0.76560(9) 0.34667(6) 0.0328(3) Uani 1 1 d .
Al2 Al 0.87687(10) 0.75412(9) 0.17196(6) 0.0308(3) Uani 1 1 d .
C1 C 1.0880(3) 0.8370(3) 0.3659(2) 0.0367(10) Uani 1 1 d .
C2 C 1.1087(3) 0.9138(3) 0.3307(2) 0.0374(10) Uani 1 1 d .
C3 C 1.2059(4) 0.9600(3) 0.3372(2) 0.0458(12) Uani 1 1 d .
C4 C 1.2898(4) 0.9305(4) 0.3835(3) 0.0555(14) Uani 1 1 d .
C5 C 1.2740(4) 0.8566(4) 0.4203(3) 0.0599(15) Uani 1 1 d .
C6 C 1.1755(4) 0.8124(4) 0.4118(3) 0.0496(12) Uani 1 1 d .
C7 C 0.9550(3) 0.6314(3) 0.3701(2) 0.0371(10) Uani 1 1 d .
C8 C 1.0147(3) 0.5746(3) 0.3441(2) 0.0380(10) Uani 1 1 d .
C9 C 1.0249(4) 0.4819(3) 0.3588(2) 0.0435(11) Uani 1 1 d .
C10 C 0.9717(4) 0.4414(3) 0.4004(2) 0.0443(11) Uani 1 1 d .
C11 C 0.9107(4) 0.4930(3) 0.4271(2) 0.0427(11) Uani 1 1 d .
C12 C 0.9049(3) 0.5858(3) 0.4124(2) 0.0400(11) Uani 1 1 d .
C13 C 0.8396(4) 0.8270(3) 0.3745(2) 0.0349(10) Uani 1 1 d .
C14 C 0.8610(4) 0.8861(3) 0.4291(2) 0.0391(10) Uani 1 1 d .
C15 C 0.7859(4) 0.9289(3) 0.4500(2) 0.0449(12) Uani 1 1 d .
C16 C 0.6833(4) 0.9119(3) 0.4163(3) 0.0492(13) Uani 1 1 d .
C17 C 0.6561(4) 0.8538(4) 0.3613(3) 0.0485(12) Uani 1 1 d .
C18 C 0.7335(4) 0.8115(3) 0.3422(2) 0.0415(11) Uani 1 1 d .
C19 C 0.8861(3) 0.6161(3) 0.1585(2) 0.0325(9) Uani 1 1 d .
C20 C 0.8267(3) 0.5580(3) 0.1895(2) 0.0381(10) Uani 1 1 d .
C21 C 0.8213(4) 0.4621(3) 0.1869(2) 0.0433(11) Uani 1 1 d .
C22 C 0.8779(4) 0.4189(3) 0.1523(2) 0.0451(12) Uani 1 1 d .
C23 C 0.9416(4) 0.4729(3) 0.1221(2) 0.0431(11) Uani 1 1 d .
C24 C 0.9480(3) 0.5695(3) 0.1254(2) 0.0322(9) Uani 1 1 d .
C25 C 1.0262(3) 0.6199(3) 0.0960(2) 0.0352(10) Uani 1 1 d .
C26 C 1.0015(3) 0.6721(3) 0.0407(2) 0.0358(10) Uani 1 1 d .
C27 C 1.0756(3) 0.7210(3) 0.0156(2) 0.0375(10) Uani 1 1 d .
C28 C 1.1782(4) 0.7152(4) 0.0459(2) 0.0490(12) Uani 1 1 d .
C29 C 1.2070(4) 0.6605(4) 0.1007(2) 0.0492(13) Uani 1 1 d .
C30 C 1.1315(4) 0.6140(3) 0.1246(2) 0.0399(11) Uani 1 1 d .
C31 C 0.7340(3) 0.7979(3) 0.1514(2) 0.0359(10) Uani 1 1 d .
C32 C 0.7309(3) 0.8848(3) 0.1783(2) 0.0392(10) Uani 1 1 d .
C33 C 0.6403(4) 0.9283(4) 0.1742(3) 0.0491(12) Uani 1 1 d .
C34 C 0.5481(4) 0.8843(4) 0.1407(3) 0.0563(14) Uani 1 1 d .
C35 C 0.5453(4) 0.7966(4) 0.1132(3) 0.0506(13) Uani 1 1 d .
C36 C 0.6348(3) 0.7514(3) 0.1181(2) 0.0390(10) Uani 1 1 d .
C37 C 0.6224(3) 0.6517(3) 0.0949(2) 0.0401(11) Uani 1 1 d .
C38 C 0.5718(4) 0.5832(4) 0.1248(2) 0.0480(12) Uani 1 1 d .
C39 C 0.5640(4) 0.4902(4) 0.1071(3) 0.0547(14) Uani 1 1 d .
C40 C 0.6051(4) 0.4621(4) 0.0572(3) 0.0564(14) Uani 1 1 d .
C41 C 0.6531(4) 0.5283(4) 0.0247(2) 0.0499(13) Uani 1 1 d .
C42 C 0.6587(4) 0.6210(3) 0.0435(2) 0.0432(11) Uani 1 1 d .
C43 C 0.9859(3) 0.8422(3) 0.1480(2) 0.0335(9) Uani 1 1 d .
C44 C 1.0864(4) 0.8239(3) 0.1781(2) 0.0374(10) Uani 1 1 d .
C45 C 1.1749(3) 0.8758(3) 0.1714(2) 0.0424(11) Uani 1 1 d .
C46 C 1.1632(4) 0.9527(3) 0.1332(3) 0.0450(12) Uani 1 1 d .
C47 C 1.0651(4) 0.9750(3) 0.1028(2) 0.0415(11) Uani 1 1 d .
C48 C 0.9759(3) 0.9223(3) 0.1096(2) 0.0341(10) Uani 1 1 d .
C49 C 0.8750(3) 0.9616(3) 0.0808(2) 0.0372(10) Uani 1 1 d .
C50 C 0.8519(4) 1.0449(3) 0.1045(2) 0.0389(10) Uani 1 1 d .
C51 C 0.7568(4) 1.0811(3) 0.0808(3) 0.0455(12) Uani 1 1 d .
C52 C 0.6808(4) 1.0336(3) 0.0316(2) 0.0445(11) Uani 1 1 d .
C53 C 0.7008(4) 0.9511(3) 0.0054(2) 0.0431(11) Uani 1 1 d .
C54 C 0.7970(4) 0.9170(3) 0.0300(2) 0.0385(10) Uani 1 1 d .
C55 C 0.1854(3) 0.2472(3) 0.3252(2) 0.0337(10) Uani 1 1 d .
C56 C 0.2095(3) 0.2760(3) 0.2657(2) 0.0349(10) Uani 1 1 d .
C57 C 0.2786(3) 0.3554(3) 0.2653(2) 0.0392(10) Uani 1 1 d .
H57 H 0.3106 0.3895 0.3051 0.047 Uiso 1 1 calc R
C58 C 0.3009(4) 0.3849(4) 0.2075(2) 0.0458(12) Uani 1 1 d .
H58 H 0.3472 0.4391 0.2074 0.055 Uiso 1 1 calc R
C59 C 0.2541(4) 0.3334(4) 0.1494(2) 0.0497(13) Uani 1 1 d .
H59 H 0.2684 0.3534 0.1096 0.060 Uiso 1 1 calc R
C60 C 0.1883(4) 0.2551(4) 0.1488(2) 0.0448(12) Uani 1 1 d .
H60 H 0.1596 0.2198 0.1091 0.054 Uiso 1 1 calc R
C61 C 0.1631(3) 0.2266(3) 0.2053(2) 0.0396(10) Uani 1 1 d .
H61 H 0.1145 0.1737 0.2039 0.047 Uiso 1 1 calc R
C62 C 0.0828(3) 0.2079(3) 0.3254(2) 0.0351(10) Uani 1 1 d .
C63 C -0.0047(4) 0.2309(3) 0.2777(2) 0.0422(11) Uani 1 1 d .
H63 H 0.0035 0.2741 0.2451 0.051 Uiso 1 1 calc R
C64 C -0.1035(4) 0.1913(4) 0.2775(2) 0.0510(13) Uani 1 1 d .
H64 H -0.1628 0.2066 0.2447 0.061 Uiso 1 1 calc R
C65 C -0.1146(4) 0.1295(4) 0.3255(3) 0.0558(14) Uani 1 1 d .
H65 H -0.1823 0.1025 0.3253 0.067 Uiso 1 1 calc R
C66 C -0.0306(4) 0.1059(4) 0.3736(3) 0.0521(13) Uani 1 1 d .
H66 H -0.0403 0.0630 0.4061 0.062 Uiso 1 1 calc R
C67 C 0.0684(4) 0.1449(3) 0.3745(2) 0.0444(11) Uani 1 1 d .
H67 H 0.1267 0.1295 0.4080 0.053 Uiso 1 1 calc R
C68 C 0.2680(3) 0.2581(3) 0.3857(2) 0.0335(9) Uani 1 1 d .
C69 C 0.2471(4) 0.2839(3) 0.4452(2) 0.0374(10) Uani 1 1 d .
H69 H 0.1783 0.2943 0.4466 0.045 Uiso 1 1 calc R
C70 C 0.3279(4) 0.2937(3) 0.5015(2) 0.0400(11) Uani 1 1 d .
H70 H 0.3146 0.3128 0.5414 0.048 Uiso 1 1 calc R
C71 C 0.4284(4) 0.2760(3) 0.5006(2) 0.0419(11) Uani 1 1 d .
H71 H 0.4825 0.2808 0.5401 0.050 Uiso 1 1 calc R
C72 C 0.4493(4) 0.2517(4) 0.4434(2) 0.0469(12) Uani 1 1 d .
H72 H 0.5185 0.2408 0.4432 0.056 Uiso 1 1 calc R
C73 C 0.3707(4) 0.2427(3) 0.3850(2) 0.0441(11) Uani 1 1 d .
H73 H 0.3863 0.2263 0.3452 0.053 Uiso 1 1 calc R
C1A C 0.5465(9) 0.1811(8) 0.2787(6) 0.064(2) Uiso 0.531(5) 1 d P
C3A C 0.6542(9) 0.1561(8) 0.3852(6) 0.065(2) Uiso 0.531(5) 1 d P
C4A C 0.7102(9) 0.2419(9) 0.3869(6) 0.059(2) Uiso 0.531(5) 1 d P
C5A C 0.6789(11) 0.2990(10) 0.3287(8) 0.081(3) Uiso 0.531(5) 1 d P
C7A C 0.4594(11) 0.1479(11) 0.2166(7) 0.075(3) Uiso 0.531(5) 1 d P
C2AB C 0.5821(5) 0.1317(5) 0.3371(3) 0.0693(16) Uiso 1 1 d .
C6AB C 0.5892(6) 0.2646(5) 0.2703(4) 0.083(2) Uiso 1 1 d .
C1B C 0.6237(10) 0.2301(9) 0.3228(7) 0.064(2) Uiso 0.469(5) 1 d P
C3B C 0.5153(11) 0.0909(9) 0.3018(6) 0.065(2) Uiso 0.469(5) 1 d P
C4B C 0.4595(11) 0.1168(10) 0.2393(7) 0.059(2) Uiso 0.469(5) 1 d P
C5B C 0.4939(13) 0.2068(12) 0.2166(8) 0.081(3) Uiso 0.469(5) 1 d P
C7B C 0.7075(13) 0.2910(12) 0.3686(9) 0.075(3) Uiso 0.469(5) 1 d P
C1S C 0.5039(8) 0.4494(7) 0.6487(5) 0.043(2) Uiso 0.50 1 d P
C2S C 0.5699(7) 0.3839(6) 0.6815(5) 0.039(2) Uiso 0.50 1 d P
H2S H 0.5534 0.3500 0.7165 0.047 Uiso 0.50 1 calc PR
C3S C 0.6576(8) 0.3691(7) 0.6629(5) 0.043(2) Uiso 0.50 1 d P
H3S H 0.7044 0.3262 0.6849 0.052 Uiso 0.50 1 calc PR
C4S C 0.6759(9) 0.4180(7) 0.6113(5) 0.053(3) Uiso 0.50 1 d P
H4S H 0.7361 0.4087 0.5968 0.063 Uiso 0.50 1 calc PR
C5S C 0.6171(8) 0.4727(7) 0.5838(5) 0.053(3) Uiso 0.50 1 d P
H5S H 0.6355 0.5043 0.5485 0.063 Uiso 0.50 1 calc PR
C6S C 0.5374(7) 0.4925(6) 0.5956(4) 0.037(2) Uiso 0.50 1 d P
H6S H 0.4969 0.5365 0.5696 0.044 Uiso 0.50 1 calc PR
C7S C 0.4158(10) 0.4648(9) 0.6683(6) 0.074(3) Uiso 0.50 1 d P
H7S1 H 0.4342 0.5095 0.7056 0.110 Uiso 0.50 1 calc PR
H7S2 H 0.3856 0.4055 0.6812 0.110 Uiso 0.50 1 calc PR
H7S3 H 0.3649 0.4903 0.6320 0.110 Uiso 0.50 1 calc PR
F1 F 0.91170(18) 0.76271(17) 0.25992(11) 0.0350(6) Uani 1 1 d .
F2 F 1.0287(2) 0.94603(18) 0.28442(13) 0.0466(7) Uani 1 1 d .
F3 F 1.2201(2) 1.0337(2) 0.29967(16) 0.0612(8) Uani 1 1 d .
F4 F 1.3839(2) 0.9752(3) 0.3909(2) 0.0843(11) Uani 1 1 d .
F5 F 1.3560(3) 0.8283(3) 0.4655(2) 0.1007(14) Uani 1 1 d .
F6 F 1.1642(3) 0.7388(2) 0.45045(16) 0.0752(10) Uani 1 1 d .
F7 F 1.0676(2) 0.61192(19) 0.30273(14) 0.0506(7) Uani 1 1 d .
F8 F 1.0852(2) 0.4314(2) 0.33253(17) 0.0646(9) Uani 1 1 d .
F9 F 0.9809(2) 0.35044(19) 0.41615(16) 0.0612(8) Uani 1 1 d .
F10 F 0.8589(2) 0.4531(2) 0.46882(15) 0.0593(8) Uani 1 1 d .
F11 F 0.8449(2) 0.6341(2) 0.44119(14) 0.0561(8) Uani 1 1 d .
F12 F 0.9609(2) 0.9036(2) 0.46487(13) 0.0525(7) Uani 1 1 d .
F13 F 0.8127(3) 0.9863(2) 0.50333(15) 0.0695(9) Uani 1 1 d .
F14 F 0.6088(3) 0.9508(2) 0.43725(18) 0.0730(10) Uani 1 1 d .
F15 F 0.5556(2) 0.8360(3) 0.32797(18) 0.0756(10) Uani 1 1 d .
F16 F 0.7037(2) 0.7523(2) 0.28995(14) 0.0565(8) Uani 1 1 d .
F17 F 0.7684(2) 0.59666(19) 0.22517(12) 0.0450(6) Uani 1 1 d .
F18 F 0.7587(2) 0.4108(2) 0.21716(15) 0.0626(8) Uani 1 1 d .
F19 F 0.8715(3) 0.32487(19) 0.14689(15) 0.0632(8) Uani 1 1 d .
F20 F 1.0005(2) 0.42876(18) 0.09047(14) 0.0540(7) Uani 1 1 d .
F21 F 0.90097(19) 0.67498(19) 0.00856(12) 0.0461(7) Uani 1 1 d .
F22 F 1.0486(2) 0.77170(19) -0.03743(13) 0.0489(7) Uani 1 1 d .
F23 F 1.2508(2) 0.7641(3) 0.02258(17) 0.0750(10) Uani 1 1 d .
F24 F 1.3077(2) 0.6547(3) 0.13061(17) 0.0773(11) Uani 1 1 d .
F25 F 1.1609(2) 0.5642(2) 0.17840(14) 0.0536(7) Uani 1 1 d .
F26 F 0.8208(2) 0.93199(18) 0.21331(12) 0.0429(6) Uani 1 1 d .
F27 F 0.6455(2) 1.0137(2) 0.20191(16) 0.0676(9) Uani 1 1 d .
F28 F 0.4581(2) 0.9241(3) 0.13523(19) 0.0811(11) Uani 1 1 d .
F29 F 0.4535(2) 0.7535(2) 0.08076(17) 0.0683(9) Uani 1 1 d .
F30 F 0.5327(2) 0.6071(2) 0.17382(14) 0.0613(8) Uani 1 1 d .
F31 F 0.5149(3) 0.4263(2) 0.13735(18) 0.0792(11) Uani 1 1 d .
F32 F 0.5995(3) 0.3713(2) 0.04011(18) 0.0803(11) Uani 1 1 d .
F33 F 0.6908(3) 0.5017(2) -0.02469(15) 0.0676(9) Uani 1 1 d .
F34 F 0.7023(2) 0.6842(2) 0.00955(14) 0.0528(7) Uani 1 1 d .
F35 F 1.10300(19) 0.75009(18) 0.21881(12) 0.0432(6) Uani 1 1 d .
F36 F 1.2708(2) 0.8533(2) 0.20305(15) 0.0583(8) Uani 1 1 d .
F37 F 1.2477(2) 1.0063(2) 0.12547(16) 0.0613(8) Uani 1 1 d .
F38 F 1.0560(2) 1.05267(19) 0.06633(14) 0.0516(7) Uani 1 1 d .
F39 F 0.9231(2) 1.09251(18) 0.15264(13) 0.0481(7) Uani 1 1 d .
F40 F 0.7366(2) 1.16065(19) 0.10687(15) 0.0576(8) Uani 1 1 d .
F41 F 0.5890(2) 1.0680(2) 0.00942(16) 0.0629(8) Uani 1 1 d .
F42 F 0.6288(2) 0.9049(2) -0.04256(14) 0.0580(8) Uani 1 1 d .
F43 F 0.8162(2) 0.83735(18) 0.00272(13) 0.0479(7) Uani 1 1 d .

loop_
_atom_site_aniso_label
_atom_site_aniso_U_11
_atom_site_aniso_U_22
_atom_site_aniso_U_33
_atom_site_aniso_U_23
_atom_site_aniso_U_13
_atom_site_aniso_U_12
Al1 0.0343(7) 0.0370(7) 0.0288(7) -0.0026(5) 0.0109(6) 0.0050(6)
Al2 0.0275(7) 0.0369(7) 0.0288(6) -0.0034(5) 0.0103(5) -0.0015(5)
C1 0.035(2) 0.043(3) 0.034(2) -0.002(2) 0.010(2) 0.010(2)
C2 0.034(2) 0.044(3) 0.035(2) -0.007(2) 0.009(2) 0.011(2)
C3 0.044(3) 0.045(3) 0.050(3) -0.010(2) 0.017(2) -0.003(2)
C4 0.029(3) 0.063(4) 0.072(4) -0.014(3) 0.008(3) 0.004(2)
C5 0.040(3) 0.060(4) 0.066(4) -0.010(3) -0.014(3) 0.017(3)
C6 0.051(3) 0.048(3) 0.047(3) -0.001(2) 0.007(2) 0.008(2)
C7 0.032(2) 0.043(3) 0.036(2) -0.004(2) 0.011(2) 0.0021(19)
C8 0.034(2) 0.043(3) 0.039(2) -0.004(2) 0.014(2) 0.002(2)
C9 0.038(3) 0.041(3) 0.054(3) -0.005(2) 0.015(2) 0.009(2)
C10 0.046(3) 0.037(3) 0.050(3) 0.002(2) 0.010(2) 0.006(2)
C11 0.041(3) 0.043(3) 0.047(3) 0.008(2) 0.016(2) 0.001(2)
C12 0.035(2) 0.050(3) 0.039(3) -0.005(2) 0.014(2) 0.010(2)
C13 0.046(3) 0.032(2) 0.031(2) 0.0042(18) 0.016(2) 0.0082(19)
C14 0.046(3) 0.035(2) 0.038(3) 0.003(2) 0.013(2) 0.008(2)
C15 0.067(4) 0.038(3) 0.039(3) 0.000(2) 0.027(3) 0.017(2)
C16 0.062(4) 0.044(3) 0.056(3) 0.011(2) 0.037(3) 0.022(2)
C17 0.042(3) 0.053(3) 0.057(3) 0.013(3) 0.023(3) 0.007(2)
C18 0.044(3) 0.046(3) 0.037(3) 0.001(2) 0.017(2) 0.002(2)
C19 0.030(2) 0.039(2) 0.028(2) 0.0002(18) 0.0064(18) -0.0021(18)
C20 0.035(2) 0.044(3) 0.032(2) -0.0038(19) 0.007(2) -0.006(2)
C21 0.040(3) 0.050(3) 0.034(2) 0.009(2) 0.003(2) -0.009(2)
C22 0.052(3) 0.032(2) 0.045(3) 0.002(2) 0.003(2) -0.003(2)
C23 0.044(3) 0.041(3) 0.043(3) -0.006(2) 0.009(2) 0.002(2)
C24 0.032(2) 0.034(2) 0.028(2) 0.0002(17) 0.0054(18) 0.0008(18)
C25 0.036(2) 0.038(2) 0.034(2) -0.0047(19) 0.012(2) 0.0042(19)
C26 0.030(2) 0.042(3) 0.034(2) -0.0047(19) 0.0064(19) 0.0039(19)
C27 0.037(3) 0.043(3) 0.034(2) 0.002(2) 0.012(2) 0.007(2)
C28 0.036(3) 0.070(3) 0.047(3) 0.010(3) 0.021(2) 0.003(2)
C29 0.028(3) 0.072(4) 0.047(3) 0.007(3) 0.007(2) 0.009(2)
C30 0.040(3) 0.050(3) 0.032(2) 0.004(2) 0.011(2) 0.010(2)
C31 0.035(2) 0.043(3) 0.030(2) -0.0009(19) 0.0107(19) 0.0001(19)
C32 0.035(3) 0.050(3) 0.035(2) 0.004(2) 0.013(2) 0.005(2)
C33 0.049(3) 0.054(3) 0.054(3) 0.002(2) 0.026(3) 0.018(2)
C34 0.035(3) 0.072(4) 0.069(4) 0.009(3) 0.023(3) 0.019(3)
C35 0.027(3) 0.073(4) 0.052(3) 0.010(3) 0.011(2) 0.002(2)
C36 0.029(2) 0.055(3) 0.034(2) 0.003(2) 0.0100(19) 0.003(2)
C37 0.027(2) 0.051(3) 0.039(3) 0.008(2) 0.005(2) -0.002(2)
C38 0.039(3) 0.064(3) 0.039(3) 0.002(2) 0.011(2) -0.009(2)
C39 0.043(3) 0.061(3) 0.054(3) 0.016(3) 0.005(3) -0.015(2)
C40 0.053(3) 0.049(3) 0.053(3) 0.000(3) -0.007(3) -0.012(2)
C41 0.044(3) 0.058(3) 0.041(3) -0.007(2) 0.002(2) -0.004(2)
C42 0.036(3) 0.051(3) 0.038(3) 0.004(2) 0.008(2) -0.012(2)
C43 0.031(2) 0.036(2) 0.034(2) -0.0081(18) 0.0111(19) -0.0008(18)
C44 0.040(3) 0.038(2) 0.038(2) -0.002(2) 0.016(2) 0.004(2)
C45 0.023(2) 0.055(3) 0.050(3) -0.005(2) 0.011(2) 0.002(2)
C46 0.036(3) 0.047(3) 0.055(3) 0.000(2) 0.021(2) -0.008(2)
C47 0.043(3) 0.039(3) 0.047(3) 0.004(2) 0.020(2) 0.002(2)
C48 0.038(2) 0.035(2) 0.030(2) -0.0037(18) 0.0131(19) -0.0038(19)
C49 0.038(3) 0.035(2) 0.041(3) 0.001(2) 0.015(2) -0.0030(19)
C50 0.042(3) 0.036(2) 0.039(3) -0.004(2) 0.013(2) -0.004(2)
C51 0.046(3) 0.035(3) 0.058(3) -0.001(2) 0.019(2) 0.000(2)
C52 0.037(3) 0.047(3) 0.050(3) 0.007(2) 0.012(2) 0.003(2)
C53 0.035(3) 0.049(3) 0.044(3) 0.004(2) 0.009(2) -0.003(2)
C54 0.044(3) 0.033(2) 0.040(3) -0.0034(19) 0.017(2) -0.005(2)
C55 0.036(2) 0.034(2) 0.033(2) -0.0014(18) 0.0128(19) 0.0075(18)
C56 0.035(2) 0.040(2) 0.031(2) 0.0010(19) 0.0095(19) 0.0086(19)
C57 0.035(2) 0.046(3) 0.033(2) -0.004(2) 0.005(2) 0.000(2)
C58 0.045(3) 0.048(3) 0.048(3) 0.004(2) 0.018(2) 0.001(2)
C59 0.054(3) 0.063(3) 0.035(3) 0.010(2) 0.018(2) 0.006(3)
C60 0.045(3) 0.060(3) 0.030(2) -0.004(2) 0.010(2) 0.004(2)
C61 0.032(2) 0.049(3) 0.034(2) -0.005(2) 0.0034(19) -0.001(2)
C62 0.038(2) 0.040(2) 0.029(2) -0.0044(18) 0.0128(19) 0.0024(19)
C63 0.038(3) 0.054(3) 0.038(3) -0.003(2) 0.015(2) 0.005(2)
C64 0.036(3) 0.073(4) 0.043(3) -0.005(3) 0.011(2) 0.001(2)
C65 0.044(3) 0.066(4) 0.060(3) -0.015(3) 0.025(3) -0.014(3)
C66 0.057(3) 0.053(3) 0.049(3) -0.004(2) 0.024(3) -0.009(3)
C67 0.050(3) 0.046(3) 0.038(3) -0.004(2) 0.012(2) 0.000(2)
C68 0.034(2) 0.036(2) 0.031(2) 0.0021(18) 0.0099(19) 0.0062(18)
C69 0.037(2) 0.044(3) 0.035(2) 0.002(2) 0.015(2) 0.009(2)
C70 0.045(3) 0.047(3) 0.029(2) -0.004(2) 0.010(2) 0.002(2)
C71 0.040(3) 0.050(3) 0.033(2) 0.004(2) 0.004(2) 0.007(2)
C72 0.032(3) 0.066(3) 0.044(3) 0.003(2) 0.008(2) 0.013(2)
C73 0.040(3) 0.059(3) 0.039(3) 0.005(2) 0.015(2) 0.016(2)
F1 0.0329(13) 0.0440(14) 0.0290(12) -0.0033(10) 0.0103(10) 0.0011(11)
F2 0.0418(15) 0.0452(15) 0.0475(16) 0.0032(12) 0.0016(13) 0.0044(12)
F3 0.060(2) 0.0554(18) 0.071(2) 0.0008(16) 0.0278(17) -0.0080(15)
F4 0.0305(17) 0.092(3) 0.122(3) -0.020(2) 0.0089(18) -0.0062(16)
F5 0.060(2) 0.094(3) 0.118(3) 0.010(2) -0.034(2) 0.018(2)
F6 0.081(2) 0.071(2) 0.057(2) 0.0205(17) -0.0117(17) 0.0021(18)
F7 0.0558(17) 0.0489(16) 0.0584(18) 0.0019(13) 0.0352(15) 0.0056(13)
F8 0.071(2) 0.0452(17) 0.091(2) -0.0021(16) 0.0412(19) 0.0185(15)
F9 0.068(2) 0.0393(16) 0.082(2) 0.0094(15) 0.0287(17) 0.0104(14)
F10 0.065(2) 0.0585(18) 0.0628(19) 0.0146(15) 0.0331(16) 0.0035(15)
F11 0.067(2) 0.0550(17) 0.0622(19) 0.0079(14) 0.0415(16) 0.0175(15)
F12 0.0547(18) 0.0611(18) 0.0400(15) -0.0116(13) 0.0075(14) 0.0115(14)
F13 0.094(3) 0.064(2) 0.061(2) -0.0151(16) 0.0355(19) 0.0248(18)
F14 0.076(2) 0.075(2) 0.092(2) 0.0152(19) 0.054(2) 0.0412(18)
F15 0.0388(18) 0.099(3) 0.093(3) 0.004(2) 0.0236(18) 0.0107(17)
F16 0.0439(17) 0.075(2) 0.0512(17) -0.0139(15) 0.0174(14) -0.0044(14)
F17 0.0415(15) 0.0576(17) 0.0393(15) 0.0004(12) 0.0196(12) -0.0055(12)
F18 0.067(2) 0.0582(18) 0.0631(19) 0.0178(15) 0.0256(16) -0.0170(15)
F19 0.078(2) 0.0380(16) 0.069(2) 0.0046(14) 0.0124(17) -0.0016(15)
F20 0.0641(19) 0.0410(15) 0.0606(18) -0.0090(13) 0.0215(15) 0.0086(14)
F21 0.0314(14) 0.0624(18) 0.0433(15) 0.0089(13) 0.0066(12) 0.0060(12)
F22 0.0459(16) 0.0571(17) 0.0470(16) 0.0149(13) 0.0175(13) 0.0057(13)
F23 0.0391(17) 0.116(3) 0.074(2) 0.038(2) 0.0231(16) -0.0003(17)
F24 0.0304(16) 0.127(3) 0.075(2) 0.035(2) 0.0126(16) 0.0150(17)
F25 0.0461(17) 0.0670(19) 0.0466(16) 0.0143(14) 0.0077(13) 0.0123(14)
F26 0.0374(15) 0.0481(15) 0.0440(15) -0.0052(12) 0.0112(12) 0.0065(12)
F27 0.064(2) 0.072(2) 0.075(2) -0.0104(17) 0.0256(17) 0.0256(17)
F28 0.0432(19) 0.106(3) 0.102(3) 0.005(2) 0.0247(19) 0.0317(18)
F29 0.0242(15) 0.088(2) 0.086(2) 0.0022(19) 0.0049(15) -0.0024(15)
F30 0.0499(18) 0.086(2) 0.0510(18) 0.0116(16) 0.0226(15) -0.0060(16)
F31 0.073(2) 0.073(2) 0.085(2) 0.0280(19) 0.0171(19) -0.0233(18)
F32 0.094(3) 0.051(2) 0.078(2) -0.0097(17) -0.002(2) -0.0146(18)
F33 0.076(2) 0.070(2) 0.0573(19) -0.0156(16) 0.0209(17) -0.0012(17)
F34 0.0482(17) 0.0632(18) 0.0518(17) 0.0014(14) 0.0259(14) -0.0084(14)
F35 0.0362(14) 0.0509(16) 0.0447(15) 0.0048(12) 0.0134(12) 0.0066(12)
F36 0.0317(15) 0.074(2) 0.070(2) 0.0061(16) 0.0153(14) 0.0041(14)
F37 0.0373(16) 0.0642(19) 0.084(2) 0.0084(16) 0.0241(16) -0.0113(14)
F38 0.0505(17) 0.0448(16) 0.0634(18) 0.0082(14) 0.0244(15) -0.0041(13)
F39 0.0457(16) 0.0478(16) 0.0471(16) -0.0150(13) 0.0079(13) -0.0023(13)
F40 0.0553(18) 0.0464(17) 0.073(2) -0.0087(15) 0.0189(16) 0.0084(14)
F41 0.0404(17) 0.068(2) 0.075(2) 0.0073(17) 0.0047(16) 0.0108(15)
F42 0.0452(17) 0.0668(19) 0.0521(18) -0.0054(15) 0.0000(14) -0.0104(14)
F43 0.0555(17) 0.0405(15) 0.0479(16) -0.0118(12) 0.0174(13) -0.0068(12)

loop_
_atom_type_symbol
_atom_type_description
_atom_type_scat_dispersion_real
_atom_type_scat_dispersion_imag
_atom_type_scat_source
C C 0.0033 0.0016 'International Tables Vol C Tables 4.2.6.8 and 6.1.1.4'
H H 0.0000 0.0000 'International Tables Vol C Tables 4.2.6.8 and 6.1.1.4'
F F 0.0171 0.0103 'International Tables Vol C Tables 4.2.6.8 and 6.1.1.4'
Al Al 0.0645 0.0514 'International Tables Vol C Tables 4.2.6.8 and 6.1.1.4'

loop_
_geom_angle_atom_site_label_1
_geom_angle_atom_site_label_2
_geom_angle_atom_site_label_3
_geom_angle
F1 Al1 C1 102.02(16)
F1 Al1 C13 105.70(16)
C1 Al1 C13 115.87(19)
F1 Al1 C7 104.32(16)
C1 Al1 C7 113.60(19)
C13 Al1 C7 113.51(18)
F1 Al2 C31 100.60(15)
F1 Al2 C43 103.28(15)
C31 Al2 C43 115.21(19)
F1 Al2 C19 100.18(15)
C31 Al2 C19 116.73(18)
C43 Al2 C19 116.73(18)
C2 C1 C6 112.8(4)
C2 C1 Al1 122.4(3)
C6 C1 Al1 124.6(4)
F2 C2 C3 116.3(4)
F2 C2 C1 118.7(4)
C3 C2 C1 124.9(4)
F3 C3 C2 121.4(5)
F3 C3 C4 119.8(5)
C2 C3 C4 118.8(5)
F4 C4 C5 121.6(5)
F4 C4 C3 119.5(5)
C5 C4 C3 118.9(5)
F5 C5 C4 118.7(5)
F5 C5 C6 121.2(6)
C4 C5 C6 120.1(5)
F6 C6 C5 117.5(5)
F6 C6 C1 118.2(5)
C5 C6 C1 124.3(5)
C12 C7 C8 113.6(4)
C12 C7 Al1 126.2(3)
C8 C7 Al1 120.2(3)
F7 C8 C9 117.1(4)
F7 C8 C7 118.7(4)
C9 C8 C7 124.1(4)
F8 C9 C10 120.2(4)
F8 C9 C8 121.0(4)
C10 C9 C8 118.8(4)
F9 C10 C11 119.8(4)
F9 C10 C9 120.2(4)
C11 C10 C9 120.0(4)
F10 C11 C10 120.0(4)
F10 C11 C12 120.9(4)
C10 C11 C12 119.1(4)
F11 C12 C11 116.6(4)
F11 C12 C7 119.1(4)
C11 C12 C7 124.3(4)
C14 C13 C18 114.2(4)
C14 C13 Al1 122.6(4)
C18 C13 Al1 123.2(3)
F12 C14 C15 117.3(4)
F12 C14 C13 118.9(4)
C15 C14 C13 123.8(5)
F13 C15 C16 119.9(4)
F13 C15 C14 120.4(5)
C16 C15 C14 119.6(4)
F14 C16 C15 120.3(5)
F14 C16 C17 119.9(5)
C15 C16 C17 119.9(4)
F15 C17 C16 120.5(5)
F15 C17 C18 120.6(5)
C16 C17 C18 118.9(5)
F16 C18 C17 117.2(4)
F16 C18 C13 119.1(4)
C17 C18 C13 123.7(4)
C20 C19 C24 115.0(4)
C20 C19 Al2 114.7(3)
C24 C19 Al2 130.2(3)
F17 C20 C21 116.3(4)
F17 C20 C19 119.2(4)
C21 C20 C19 124.5(4)
F18 C21 C22 120.2(4)
F18 C21 C20 120.5(5)
C22 C21 C20 119.3(4)
F19 C22 C21 120.7(4)
F19 C22 C23 120.3(5)
C21 C22 C23 119.0(4)
F20 C23 C22 118.1(4)
F20 C23 C24 120.2(4)
C22 C23 C24 121.7(4)
C23 C24 C19 120.4(4)
C23 C24 C25 116.6(4)
C19 C24 C25 123.0(4)
C26 C25 C30 116.6(4)
C26 C25 C24 124.2(4)
C30 C25 C24 119.2(4)
F21 C26 C25 119.0(4)
F21 C26 C27 117.9(4)
C25 C26 C27 123.1(4)
F22 C27 C28 120.1(4)
F22 C27 C26 121.2(4)
C28 C27 C26 118.6(4)
F23 C28 C27 119.0(4)
F23 C28 C29 120.7(4)
C27 C28 C29 120.3(4)
F24 C29 C30 120.0(4)
F24 C29 C28 120.5(4)
C30 C29 C28 119.4(4)
F25 C30 C29 118.4(4)
F25 C30 C25 119.6(4)
C29 C30 C25 121.9(4)
C32 C31 C36 115.3(4)
C32 C31 Al2 113.5(3)
C36 C31 Al2 131.0(3)
F26 C32 C31 119.2(4)
F26 C32 C33 116.1(4)
C31 C32 C33 124.6(5)
F27 C33 C34 121.0(4)
F27 C33 C32 120.1(5)
C34 C33 C32 118.9(5)
C33 C34 F28 121.0(5)
C33 C34 C35 119.6(5)
F28 C34 C35 119.4(5)
F29 C35 C34 119.0(5)
F29 C35 C36 118.9(5)
C34 C35 C36 122.1(5)
C35 C36 C31 119.4(4)
C35 C36 C37 118.0(4)
C31 C36 C37 122.2(4)
C42 C37 C38 115.9(5)
C42 C37 C36 123.5(4)
C38 C37 C36 120.6(4)
F30 C38 C39 118.1(4)
F30 C38 C37 119.7(5)
C39 C38 C37 122.1(5)
F31 C39 C38 120.2(5)
F31 C39 C40 119.8(5)
C38 C39 C40 120.1(5)
F32 C40 C39 120.7(5)
F32 C40 C41 119.7(5)
C39 C40 C41 119.7(5)
F33 C41 C42 121.5(5)
F33 C41 C40 119.9(5)
C42 C41 C40 118.6(5)
F34 C42 C41 117.4(4)
F34 C42 C37 119.2(4)
C41 C42 C37 123.5(4)
C44 C43 C48 115.6(4)
C44 C43 Al2 113.7(3)
C48 C43 Al2 130.5(3)
F35 C44 C43 119.4(4)
F35 C44 C45 115.6(4)
C43 C44 C45 125.0(4)
F36 C45 C46 120.4(4)
F36 C45 C44 121.3(4)
C46 C45 C44 118.2(4)
F37 C46 C47 120.3(4)
F37 C46 C45 120.5(4)
C47 C46 C45 119.2(4)
F38 C47 C46 117.8(4)
F38 C47 C48 119.8(4)
C46 C47 C48 122.3(4)
C47 C48 C43 119.5(4)
C47 C48 C49 116.3(4)
C43 C48 C49 123.9(4)
C50 C49 C54 115.6(4)
C50 C49 C48 121.2(4)
C54 C49 C48 123.2(4)
F39 C50 C49 119.2(4)
F39 C50 C51 118.2(4)
C49 C50 C51 122.6(4)
F40 C51 C52 119.6(4)
F40 C51 C50 120.4(4)
C52 C51 C50 120.0(4)
F41 C52 C53 120.5(4)
F41 C52 C51 119.8(4)
C53 C52 C51 119.6(4)
F42 C53 C52 120.5(4)
F42 C53 C54 120.6(4)
C52 C53 C54 119.0(4)
F43 C54 C53 118.2(4)
F43 C54 C49 118.6(4)
C53 C54 C49 123.2(4)
C56 C55 C62 121.1(4)
C56 C55 C68 118.2(4)
C62 C55 C68 120.7(4)
C57 C56 C61 117.9(4)
C57 C56 C55 120.6(4)
C61 C56 C55 121.4(4)
C58 C57 C56 121.0(4)
C57 C58 C59 118.8(5)
C60 C59 C58 121.2(4)
C59 C60 C61 120.5(4)
C60 C61 C56 120.4(4)
C63 C62 C67 118.7(4)
C63 C62 C55 121.0(4)
C67 C62 C55 120.4(4)
C64 C63 C62 120.6(5)
C65 C64 C63 119.2(5)
C66 C65 C64 121.9(5)
C65 C66 C67 119.6(5)
C66 C67 C62 120.0(5)
C69 C68 C73 119.3(4)
C69 C68 C55 121.1(4)
C73 C68 C55 119.6(4)
C70 C69 C68 119.2(4)
C69 C70 C71 121.1(4)
C72 C71 C70 120.1(4)
C71 C72 C73 120.9(4)
C72 C73 C68 119.3(4)
C6AB C1A C2AB 121.7(10)
C6AB C1A C7A 110.3(10)
C2AB C1A C7A 128.0(11)
C2AB C3A C4A 120.0(11)
C3A C4A C5A 116.1(11)
C4A C5A C6AB 121.4(11)
C3B C2AB C3A 163.4(11)
C3B C2AB C1A 68.5(9)
C3A C2AB C1A 128.1(9)
C3B C2AB C1B 122.2(10)
C3A C2AB C1B 74.4(8)
C1A C2AB C1B 53.8(7)
C1B C6AB C1A 63.9(9)
C1B C6AB C5A 48.8(8)
C1A C6AB C5A 112.6(9)
C1B C6AB C5B 118.9(10)
C1A C6AB C5B 55.0(8)
C5A C6AB C5B 167.5(10)
C6AB C1B C7B 113.9(13)
C6AB C1B C2AB 120.5(11)
C7B C1B C2AB 125.5(12)
C2AB C3B C4B 128.1(13)
C3B C4B C5B 116.5(12)
C4B C5B C6AB 113.6(11)
C7S C1S C2S 119.3(10)
C7S C1S C6S 127.0(10)
C2S C1S C6S 113.7(8)
C3S C2S C1S 119.6(9)
C2S C3S C4S 117.4(9)
C5S C4S C3S 121.1(11)
C4S C5S C6S 128.0(12)
C5S C6S C1S 120.1(10)
Al1 F1 Al2 176.91(16)

loop_
_geom_bond_atom_site_label_1
_geom_bond_atom_site_label_2
_geom_bond_distance
Al1 F1 1.770(3)
Al1 C1 1.977(5)
Al1 C13 1.981(4)
Al1 C7 1.992(5)
Al2 F1 1.797(3)
Al2 C31 1.998(5)
Al2 C43 2.010(4)
Al2 C19 2.015(4)
C1 C2 1.381(6)
C1 C6 1.384(7)
C2 F2 1.364(5)
C2 C3 1.377(6)
C3 F3 1.354(6)
C3 C4 1.383(7)
C4 F4 1.330(6)
C4 C5 1.352(8)
C5 F5 1.346(6)
C5 C6 1.376(8)
C6 F6 1.360(6)
C7 C12 1.382(6)
C7 C8 1.389(6)
C8 F7 1.345(5)
C8 C9 1.377(6)
C9 F8 1.343(5)
C9 C10 1.369(7)
C10 F9 1.355(5)
C10 C11 1.366(6)
C11 F10 1.354(5)
C11 C12 1.372(6)
C12 F11 1.353(5)
C13 C14 1.382(6)
C13 C18 1.401(7)
C14 F12 1.353(5)
C14 C15 1.380(6)
C15 F13 1.344(5)
C15 C16 1.369(7)
C16 F14 1.346(5)
C16 C17 1.376(7)
C17 F15 1.344(6)
C17 C18 1.384(6)
C18 F16 1.342(5)
C19 C20 1.383(6)
C19 C24 1.415(6)
C20 F17 1.360(5)
C20 C21 1.370(7)
C21 F18 1.352(5)
C21 C22 1.359(7)
C22 F19 1.346(5)
C22 C23 1.378(7)
C23 F20 1.348(5)
C23 C24 1.380(6)
C24 C25 1.485(6)
C25 C26 1.375(6)
C25 C30 1.388(6)
C26 F21 1.341(5)
C26 C27 1.380(6)
C27 F22 1.327(5)
C27 C28 1.362(7)
C28 F23 1.344(5)
C28 C29 1.391(7)
C29 F24 1.338(5)
C29 C30 1.366(7)
C30 F25 1.336(5)
C31 C32 1.374(6)
C31 C36 1.433(6)
C32 F26 1.357(5)
C32 C33 1.390(6)
C33 F27 1.342(6)
C33 C34 1.349(7)
C34 F28 1.351(6)
C34 C35 1.375(8)
C35 F29 1.335(6)
C35 C36 1.388(7)
C36 C37 1.489(7)
C37 C42 1.383(7)
C37 C38 1.389(7)
C38 F30 1.330(6)
C38 C39 1.370(8)
C39 F31 1.341(6)
C39 C40 1.380(8)
C40 F32 1.338(6)
C40 C41 1.382(8)
C41 F33 1.338(6)
C41 C42 1.373(7)
C42 F34 1.343(5)
C43 C44 1.376(6)
C43 C48 1.405(6)
C44 F35 1.364(5)
C44 C45 1.380(6)
C45 F36 1.347(5)
C45 C46 1.367(7)
C46 F37 1.354(5)
C46 C47 1.366(7)
C47 F38 1.354(5)
C47 C48 1.394(6)
C48 C49 1.486(6)
C49 C50 1.380(6)
C49 C54 1.395(6)
C50 F39 1.336(5)
C50 C51 1.384(7)
C51 F40 1.340(5)
C51 C52 1.379(7)
C52 F41 1.330(5)
C52 C53 1.377(7)
C53 F42 1.329(5)
C53 C54 1.386(7)
C54 F43 1.348(5)
C55 C56 1.430(6)
C55 C62 1.435(6)
C55 C68 1.453(6)
C56 C57 1.404(6)
C56 C61 1.421(6)
C57 C58 1.390(6)
C58 C59 1.399(7)
C59 C60 1.362(7)
C60 C61 1.377(6)
C62 C63 1.396(6)
C62 C67 1.420(6)
C63 C64 1.389(7)
C64 C65 1.379(7)
C65 C66 1.373(8)
C66 C67 1.384(7)
C68 C69 1.409(6)
C68 C73 1.411(6)
C69 C70 1.380(6)
C70 C71 1.390(6)
C71 C72 1.360(6)
C72 C73 1.394(7)
C1A C6AB 1.313(13)
C1A C2AB 1.421(12)
C1A C7A 1.551(19)
C3A C2AB 1.230(12)
C3A C4A 1.378(16)
C4A C5A 1.471(19)
C5A C6AB 1.525(17)
C2AB C3B 1.120(13)
C2AB C1B 1.531(15)
C6AB C1B 1.213(14)
C6AB C5B 1.628(18)
C1B C7B 1.49(2)
C3B C4B 1.407(18)
C4B C5B 1.46(2)
C1S C7S 1.376(15)
C1S C2S 1.405(13)
C1S C6S 1.436(13)
C2S C3S 1.359(13)
C3S C4S 1.363(14)
C4S C5S 1.201(14)
C5S C6S 1.207(13)
